data_4337256
loop_
_publ_author_name
'Reger, Daniel L.'
'Pascui, Andrea E.'
'Foley, Elizabeth A.'
'Smith, Mark D.'
'Jezierska, Julia'
'Ozarowski, Andrew'

_publ_section_title
;
 Dinuclear Metallacycles with Single M-O(H)-M Bridges [M = Fe(II), Co(II),
 Ni(II), Cu(II)]: Effects of Large Bridging Angles on Structure and
 Antiferromagnetic Superexchange Interactions.
;
_journal_issue 4
_journal_name_full 'Inorganic chemistry'
_journal_page_first 1975
_journal_page_last 1988
_journal_paper_doi 10.1021/ic4017905
_journal_volume 53
_journal_year 2014
_chemical_formula_moiety 'C40 H37 Cu2 N16 O, 1.5(C2 H3 N), 3(Cl O4)'
_chemical_formula_sum 'C43 H41.5 Cl3 Cu2 N17.5 O13'
_chemical_formula_weight 1244.87
_chemical_name_systematic
; 
 ? 
;
_space_group_IT_number 11
_symmetry_cell_setting monoclinic
_symmetry_space_group_name_Hall '-P 2yb'
_symmetry_space_group_name_H-M 'P 1 21/m 1'
_atom_sites_solution_hydrogens geom
_atom_sites_solution_primary direct
_atom_sites_solution_secondary difmap
_audit_creation_method SHELXL-97
_cell_angle_alpha 90.00
_cell_angle_beta 101.6480(10)
_cell_angle_gamma 90.00
_cell_formula_units_Z 4
_cell_length_a 10.6154(4)
_cell_length_b 42.3862(16)
_cell_length_c 11.5326(4)
_cell_measurement_reflns_used 5848
_cell_measurement_temperature 150(2)
_cell_measurement_theta_max 22.334
_cell_measurement_theta_min 2.182
_cell_volume 5082.2(3)
_computing_cell_refinement 'SAINT-Plus Version 6.45 (Bruker, 2001)'
_computing_data_collection 'SMART Version 5.625 (Bruker, 2001)'
_computing_data_reduction 'SAINT-Plus Version 6.45 (Bruker, 2001)'
_computing_molecular_graphics various
_computing_publication_material 'SHELXTL Version 6.14 (Bruker, 2000)'
_computing_structure_refinement 'SHELXL-97 (Sheldrick, 1997)'
_computing_structure_solution 'SHELXS-97 (Sheldrick, 1990)'
_diffrn_ambient_temperature 150(2)
_diffrn_measured_fraction_theta_full 0.999
_diffrn_measured_fraction_theta_max 0.999
_diffrn_measurement_device_type 'Bruker SMART APEX CCD diffractometer'
_diffrn_measurement_method 'omega scans'
_diffrn_radiation_monochromator graphite
_diffrn_radiation_source 'fine-focus sealed tube'
_diffrn_radiation_type MoK\a
_diffrn_radiation_wavelength 0.71073
_diffrn_reflns_av_R_equivalents 0.1067
_diffrn_reflns_av_sigmaI/netI 0.0949
_diffrn_reflns_limit_h_max 12
_diffrn_reflns_limit_h_min -12
_diffrn_reflns_limit_k_max 50
_diffrn_reflns_limit_k_min -50
_diffrn_reflns_limit_l_max 13
_diffrn_reflns_limit_l_min -13
_diffrn_reflns_number 64683
_diffrn_reflns_theta_full 25.07
_diffrn_reflns_theta_max 25.07
_diffrn_reflns_theta_min 1.80
_exptl_absorpt_coefficient_mu 1.077
_exptl_absorpt_correction_type none
_exptl_crystal_colour blue
_exptl_crystal_density_diffrn 1.627
_exptl_crystal_density_method 'not measured'
_exptl_crystal_description prism
_exptl_crystal_F_000 2540
_exptl_crystal_size_max 0.24
_exptl_crystal_size_mid 0.18
_exptl_crystal_size_min 0.07
_refine_diff_density_max 0.947
_refine_diff_density_min -0.602
_refine_diff_density_rms 0.077
_refine_ls_extinction_method none
_refine_ls_goodness_of_fit_ref 0.894
_refine_ls_hydrogen_treatment constr
_refine_ls_matrix_type full
_refine_ls_number_parameters 725
_refine_ls_number_reflns 9165
_refine_ls_number_restraints 30
_refine_ls_restrained_S_all 0.898
_refine_ls_R_factor_all 0.0862
_refine_ls_R_factor_gt 0.0489
_refine_ls_shift/su_max 0.002
_refine_ls_shift/su_mean 0.000
_refine_ls_structure_factor_coef Fsqd
_refine_ls_weighting_details 'calc w=1/[\s^2^(Fo^2^)+(0.0387P)^2^+0.0000P] where P=(Fo^2^+2Fc^2^)/3'
_refine_ls_weighting_scheme calc
_refine_ls_wR_factor_gt 0.0931
_refine_ls_wR_factor_ref 0.1031
_reflns_number_gt 5729
_reflns_number_total 9165
_reflns_threshold_expression >2sigma(I)
_cod_data_source_file ic4017905_si_001.cif
_cod_data_source_block ef2297am
_cod_depositor_comments
;
The following automatic conversions were performed:

'_symmetry_cell_setting' value 'Monoclinic' changed to 'monoclinic'
according to
/usr/data/users/saulius/automatic-downloads/current/ACS/lib/dictionaries/cif_core.dic
dictionary named 'cif_core.dic' version 2.4.2 from 2011-04-26.

Automatic conversion script
Id: cif_fix_values 2281 2013-09-26 08:29:07Z andrius 
;
_cod_original_sg_symbol_H-M 'P 21/m'
_cod_original_formula_sum 'C43 H41.50 Cl3 Cu2 N17.50 O13'
_cod_database_code 4337256

loop_
_symmetry_equiv_pos_as_xyz
'x, y, z'
'-x, y+1/2, -z'
'-x, -y, -z'
'x, -y-1/2, z'

loop_
_atom_site_label
_atom_site_type_symbol
_atom_site_fract_x
_atom_site_fract_y
_atom_site_fract_z
_atom_site_U_iso_or_equiv
_atom_site_adp_type
_atom_site_occupancy
_atom_site_symmetry_multiplicity
_atom_site_calc_flag
_atom_site_refinement_flags
_atom_site_disorder_assembly
_atom_site_disorder_group
Cu1 Cu 0.39758(5) 0.530948(12) 0.42183(4) 0.02729(15) Uani 1 1 d . . .
O1 O 0.5261(5) 0.49723(12) 0.4554(4) 0.0238(13) Uani 0.50 1 d P . .
H1A H 0.5141 0.4852 0.3964 0.036 Uiso 0.50 1 d PR . .
C11 C 0.2039(4) 0.54267(11) 0.0659(4) 0.0342(11) Uani 1 1 d . . .
H11 H 0.1411 0.5357 0.0002 0.041 Uiso 1 1 calc R . .
C12 C 0.2610(4) 0.57140(11) 0.0788(4) 0.0409(12) Uani 1 1 d . . .
H12 H 0.2468 0.5886 0.0247 0.049 Uiso 1 1 calc R . .
C13 C 0.3436(5) 0.57039(12) 0.1863(5) 0.0499(14) Uani 1 1 d . . .
H13 H 0.3969 0.5875 0.2189 0.060 Uiso 1 1 calc R . .
C21 C 0.0742(4) 0.47434(10) 0.3134(5) 0.0447(13) Uani 1 1 d . . .
H21 H 0.0124 0.4644 0.2535 0.054 Uiso 1 1 calc R . .
C22 C 0.0758(5) 0.47339(12) 0.4300(5) 0.0522(15) Uani 1 1 d . . .
H22 H 0.0171 0.4627 0.4685 0.063 Uiso 1 1 calc R . .
C23 C 0.1818(4) 0.49142(10) 0.4825(4) 0.0386(12) Uani 1 1 d . . .
H23 H 0.2066 0.4954 0.5650 0.046 Uiso 1 1 calc R . .
C31 C 0.7352(5) 0.38258(11) 0.4574(4) 0.0386(12) Uani 1 1 d . . .
H31 H 0.7175 0.3627 0.4195 0.046 Uiso 1 1 calc R . .
C32 C 0.8505(5) 0.39251(12) 0.5215(4) 0.0441(13) Uani 1 1 d . . .
H32 H 0.9292 0.3811 0.5377 0.053 Uiso 1 1 calc R . .
C33 C 0.8283(4) 0.42275(12) 0.5578(4) 0.0425(13) Uani 1 1 d . . .
H33 H 0.8921 0.4356 0.6049 0.051 Uiso 1 1 calc R . .
C41 C 0.3431(4) 0.39402(11) 0.5155(4) 0.0351(12) Uani 1 1 d . . .
H41 H 0.3148 0.3746 0.4781 0.042 Uiso 1 1 calc R . .
C42 C 0.2929(4) 0.40884(11) 0.6009(4) 0.0368(12) Uani 1 1 d . . .
H42 H 0.2226 0.4020 0.6342 0.044 Uiso 1 1 calc R . .
C43 C 0.3659(4) 0.43589(11) 0.6289(4) 0.0345(11) Uani 1 1 d . . .
H43 H 0.3540 0.4507 0.6875 0.041 Uiso 1 1 calc R . .
C111 C 0.2286(4) 0.49333(10) 0.1904(4) 0.0296(11) Uani 1 1 d . . .
H111 H 0.1636 0.4847 0.1228 0.036 Uiso 1 1 calc R . .
C112 C 0.3496(4) 0.47320(10) 0.2040(4) 0.0322(11) Uani 1 1 d . . .
C113 C 0.4361(5) 0.47788(13) 0.1314(4) 0.0627(17) Uani 1 1 d . . .
H113 H 0.4190 0.4933 0.0705 0.075 Uiso 1 1 calc R . .
C114 C 0.5470(6) 0.46028(14) 0.1467(5) 0.078(2) Uani 1 1 d . . .
H114 H 0.6061 0.4638 0.0961 0.093 Uiso 1 1 calc R . .
C115 C 0.5741(5) 0.43760(12) 0.2342(4) 0.0559(15) Uani 1 1 d . . .
H115 H 0.6511 0.4256 0.2443 0.067 Uiso 1 1 calc R . .
C116 C 0.4872(4) 0.43271(10) 0.3067(4) 0.0308(11) Uani 1 1 d . . .
C117 C 0.3745(4) 0.45014(9) 0.2901(4) 0.0274(10) Uani 1 1 d . . .
H117 H 0.3136 0.4462 0.3385 0.033 Uiso 1 1 calc R . .
C118 C 0.5155(4) 0.40775(10) 0.4031(4) 0.0280(10) Uani 1 1 d . . .
H118 H 0.4912 0.3868 0.3650 0.034 Uiso 1 1 calc R . .
N11 N 0.3410(3) 0.54275(9) 0.2402(3) 0.0361(10) Uani 1 1 d . . .
N12 N 0.2531(3) 0.52592(8) 0.1638(3) 0.0282(9) Uani 1 1 d . . .
N21 N 0.2432(3) 0.50215(8) 0.4016(3) 0.0279(8) Uani 1 1 d . . .
N22 N 0.1745(3) 0.49166(8) 0.2958(3) 0.0297(9) Uani 1 1 d . . .
N31 N 0.7075(3) 0.43166(8) 0.5190(3) 0.0326(9) Uani 1 1 d . . .
N32 N 0.6512(3) 0.40635(8) 0.4581(3) 0.0312(9) Uani 1 1 d . . .
N41 N 0.4554(3) 0.43840(8) 0.5629(3) 0.0262(8) Uani 1 1 d . . .
N42 N 0.4406(3) 0.41211(8) 0.4940(3) 0.0274(8) Uani 1 1 d . . .
Cu2 Cu 0.76371(5) 0.205112(13) 0.90577(4) 0.03044(15) Uani 1 1 d . . .
O2 O 0.7223(3) 0.2500 0.9188(3) 0.0300(10) Uani 1 2 d S . .
H2A H 0.6424 0.2500 0.9149 0.045 Uiso 1 2 d SR . .
C51 C 1.0592(4) 0.13845(11) 0.9287(4) 0.0375(12) Uani 1 1 d . . .
H51 H 1.1419 0.1312 0.9667 0.045 Uiso 1 1 calc R . .
C52 C 0.9750(5) 0.12324(11) 0.8412(4) 0.0424(13) Uani 1 1 d . . .
H52 H 0.9862 0.1033 0.8068 0.051 Uiso 1 1 calc R . .
C53 C 0.8699(4) 0.14308(11) 0.8137(4) 0.0371(12) Uani 1 1 d . . .
H53 H 0.7955 0.1387 0.7550 0.045 Uiso 1 1 calc R . .
C61 C 1.0000(4) 0.19477(10) 1.2351(4) 0.0343(11) Uani 1 1 d . . .
H61 H 1.0817 0.1900 1.2825 0.041 Uiso 1 1 calc R . .
C62 C 0.8924(4) 0.20295(11) 1.2749(4) 0.0413(13) Uani 1 1 d . . .
H62 H 0.8827 0.2046 1.3548 0.050 Uiso 1 1 calc R . .
C63 C 0.7989(4) 0.20840(11) 1.1727(4) 0.0403(12) Uani 1 1 d . . .
H63 H 0.7131 0.2148 1.1727 0.048 Uiso 1 1 calc R . .
C71 C 0.4336(4) 0.14071(10) 0.8630(4) 0.0316(11) Uani 1 1 d . . .
H71 H 0.3553 0.1335 0.8153 0.038 Uiso 1 1 calc R . .
C72 C 0.4977(4) 0.12717(10) 0.9648(4) 0.0354(12) Uani 1 1 d . . .
H72 H 0.4746 0.1087 1.0025 0.042 Uiso 1 1 calc R . .
C73 C 0.6049(4) 0.14645(11) 1.0015(4) 0.0364(12) Uani 1 1 d . . .
H73 H 0.6685 0.1429 1.0710 0.044 Uiso 1 1 calc R . .
C81 C 0.5458(4) 0.19289(10) 0.5652(4) 0.0310(11) Uani 1 1 d . . .
H81 H 0.4687 0.1872 0.5119 0.037 Uiso 1 1 calc R . .
C82 C 0.6583(4) 0.20106(10) 0.5346(4) 0.0340(11) Uani 1 1 d . . .
H82 H 0.6764 0.2021 0.4573 0.041 Uiso 1 1 calc R . .
C83 C 0.7407(4) 0.20752(10) 0.6410(4) 0.0323(11) Uani 1 1 d . . .
H83 H 0.8277 0.2139 0.6478 0.039 Uiso 1 1 calc R . .
C121 C 1.0518(4) 0.19085(10) 1.0302(4) 0.0285(11) Uani 1 1 d . . .
H121 H 1.1397 0.1848 1.0741 0.034 Uiso 1 1 calc R . .
C122 C 1.0632(4) 0.22158(10) 0.9644(4) 0.0272(10) Uani 1 1 d . . .
C123 C 1.0809(4) 0.22180(11) 0.8494(4) 0.0304(11) Uani 1 1 d . . .
H123 H 1.0878 0.2024 0.8097 0.037 Uiso 1 1 calc R . .
C124 C 1.0888(5) 0.2500 0.7913(5) 0.0340(16) Uani 1 2 d S . .
H124 H 1.0995 0.2500 0.7116 0.041 Uiso 1 2 calc SR . .
C125 C 1.0558(5) 0.2500 1.0227(5) 0.0275(15) Uani 1 2 d S . .
H125 H 1.0456 0.2500 1.1026 0.033 Uiso 1 2 calc SR . .
C126 C 0.4641(4) 0.19065(10) 0.7548(3) 0.0255(10) Uani 1 1 d . . .
H126 H 0.3824 0.1839 0.7011 0.031 Uiso 1 1 calc R . .
C127 C 0.4379(3) 0.22168(10) 0.8126(3) 0.0224(10) Uani 1 1 d . . .
C128 C 0.4062(3) 0.22170(10) 0.9231(4) 0.0259(10) Uani 1 1 d . . .
H128 H 0.3959 0.2023 0.9615 0.031 Uiso 1 1 calc R . .
C129 C 0.3895(5) 0.2500 0.9773(5) 0.0317(16) Uani 1 2 d S . .
H129 H 0.3663 0.2500 1.0527 0.038 Uiso 1 2 calc SR . .
C130 C 0.4495(5) 0.2500 0.7554(5) 0.0235(14) Uani 1 2 d S . .
H130 H 0.4654 0.2500 0.6772 0.028 Uiso 1 2 calc SR . .
N51 N 0.8859(3) 0.16906(9) 0.8796(3) 0.0319(9) Uani 1 1 d . . .
N52 N 1.0034(3) 0.16558(8) 0.9508(3) 0.0281(9) Uani 1 1 d . . .
N61 N 0.8451(3) 0.20355(8) 1.0762(3) 0.0301(9) Uani 1 1 d . . .
N62 N 0.9694(3) 0.19474(8) 1.1162(3) 0.0268(8) Uani 1 1 d . . .
N71 N 0.6076(3) 0.17023(8) 0.9285(3) 0.0296(9) Uani 1 1 d . . .
N72 N 0.5010(3) 0.16618(8) 0.8422(3) 0.0268(8) Uani 1 1 d . . .
N81 N 0.6838(3) 0.20379(8) 0.7324(3) 0.0290(9) Uani 1 1 d . . .
N82 N 0.5616(3) 0.19426(8) 0.6833(3) 0.0251(8) Uani 1 1 d . . .
Cl1 Cl 0.38428(10) 0.16348(3) 0.22921(9) 0.0309(3) Uani 1 1 d D . .
O11 O 0.5209(3) 0.16174(8) 0.2644(3) 0.0538(10) Uani 1 1 d D . .
O12 O 0.3288(3) 0.16757(7) 0.3316(2) 0.0471(9) Uani 1 1 d D . .
O13 O 0.3494(3) 0.18910(8) 0.1512(3) 0.0615(11) Uani 1 1 d D . .
O14 O 0.3349(3) 0.13471(8) 0.1727(3) 0.0689(11) Uani 1 1 d D . .
Cl2 Cl 0.12208(10) 0.17669(3) 0.56395(9) 0.0302(3) Uani 1 1 d . . .
O21 O 0.0061(3) 0.19277(8) 0.5687(3) 0.0553(10) Uani 1 1 d . . .
O22 O 0.1730(3) 0.16238(7) 0.6771(2) 0.0424(8) Uani 1 1 d . . .
O23 O 0.2155(3) 0.19824(8) 0.5374(3) 0.0535(9) Uani 1 1 d . . .
O24 O 0.0976(3) 0.15297(7) 0.4740(3) 0.0460(9) Uani 1 1 d . . .
Cl3A Cl 0.1496(6) 0.46345(15) 0.8437(5) 0.0500(9) Uani 0.649(9) 1 d PD A 1
O31A O 0.0727(7) 0.45356(18) 0.7355(6) 0.0611(15) Uiso 0.649(9) 1 d PD A 1
O32A O 0.0740(6) 0.47786(17) 0.9198(5) 0.058(2) Uiso 0.649(9) 1 d PD A 1
O33A O 0.2384(6) 0.48586(15) 0.8140(5) 0.068(2) Uiso 0.649(9) 1 d PD A 1
O34A O 0.2151(6) 0.43654(14) 0.8992(6) 0.080(3) Uiso 0.649(9) 1 d PD A 1
Cl3B Cl 0.1449(11) 0.4608(3) 0.8658(11) 0.0500(9) Uani 0.351(9) 1 d PD A 2
O31B O 0.0612(13) 0.4488(3) 0.7624(11) 0.0611(15) Uiso 0.351(9) 1 d PD A 2
O32B O 0.0864(10) 0.4901(3) 0.8929(10) 0.059(4) Uiso 0.351(9) 1 d PD A 2
O33B O 0.2763(11) 0.4681(3) 0.8630(12) 0.090(5) Uiso 0.351(9) 1 d PD A 2
O34B O 0.1458(11) 0.4399(2) 0.9623(10) 0.076(5) Uiso 0.351(9) 1 d PD A 2
N91 N 0.8464(5) 0.10410(15) 0.1934(4) 0.0938(19) Uani 1 1 d . . .
C91 C 0.9524(5) 0.10571(13) 0.2178(4) 0.0513(14) Uani 1 1 d . . .
C92 C 1.0892(5) 0.10805(13) 0.2506(5) 0.0664(17) Uani 1 1 d . . .
H92A H 1.1144 0.1303 0.2564 0.100 Uiso 1 1 calc R . .
H92B H 1.1282 0.0976 0.1907 0.100 Uiso 1 1 calc R . .
H92C H 1.1189 0.0978 0.3275 0.100 Uiso 1 1 calc R . .
N92 N 0.5638(6) 0.2500 0.2919(5) 0.0575(18) Uani 1 2 d S . .
C93 C 0.4651(7) 0.2500 0.3138(6) 0.0401(18) Uani 1 2 d S . .
C94 C 0.3372(7) 0.2500 0.3438(6) 0.054(2) Uani 1 2 d S . .
H94A H 0.3107 0.2282 0.3545 0.081 Uiso 0.50 1 calc PR . .
H94B H 0.2753 0.2599 0.2796 0.081 Uiso 0.50 1 calc PR . .
H94C H 0.3403 0.2618 0.4173 0.081 Uiso 0.50 1 calc PR . .

loop_
_atom_site_aniso_label
_atom_site_aniso_U_11
_atom_site_aniso_U_22
_atom_site_aniso_U_33
_atom_site_aniso_U_23
_atom_site_aniso_U_13
_atom_site_aniso_U_12
Cu1 0.0317(3) 0.0228(3) 0.0283(3) 0.0007(2) 0.0082(2) 0.0021(2)
O1 0.027(3) 0.019(3) 0.023(3) -0.008(3) 0.000(2) -0.004(3)
C11 0.033(3) 0.037(3) 0.029(3) 0.005(2) -0.004(2) 0.009(2)
C12 0.042(3) 0.039(3) 0.041(3) 0.018(2) 0.009(2) 0.005(3)
C13 0.044(3) 0.036(3) 0.063(4) 0.019(3) -0.005(3) -0.014(3)
C21 0.022(3) 0.027(3) 0.084(4) 0.010(3) 0.008(3) -0.003(2)
C22 0.041(3) 0.040(3) 0.086(4) 0.024(3) 0.035(3) 0.006(3)
C23 0.046(3) 0.026(3) 0.051(3) 0.010(2) 0.026(3) 0.014(2)
C31 0.047(3) 0.034(3) 0.038(3) 0.008(2) 0.015(3) 0.018(2)
C32 0.029(3) 0.050(4) 0.053(3) 0.017(3) 0.007(2) 0.017(3)
C33 0.029(3) 0.039(3) 0.055(3) 0.016(3) -0.002(2) -0.005(2)
C41 0.025(3) 0.025(3) 0.051(3) 0.011(2) -0.002(2) -0.008(2)
C42 0.029(3) 0.039(3) 0.043(3) 0.018(2) 0.008(2) 0.001(2)
C43 0.038(3) 0.031(3) 0.036(3) 0.006(2) 0.010(2) 0.005(2)
C111 0.036(3) 0.021(3) 0.027(3) -0.002(2) -0.005(2) -0.001(2)
C112 0.040(3) 0.035(3) 0.020(2) -0.003(2) -0.001(2) 0.006(2)
C113 0.087(4) 0.070(4) 0.040(3) 0.026(3) 0.034(3) 0.043(3)
C114 0.093(5) 0.098(5) 0.061(4) 0.041(4) 0.058(4) 0.059(4)
C115 0.064(4) 0.061(4) 0.049(3) 0.019(3) 0.029(3) 0.033(3)
C116 0.045(3) 0.027(3) 0.020(2) -0.005(2) 0.005(2) 0.005(2)
C117 0.033(3) 0.022(3) 0.027(3) -0.007(2) 0.004(2) 0.000(2)
C118 0.029(3) 0.023(3) 0.029(3) -0.008(2) -0.001(2) 0.000(2)
N11 0.037(2) 0.031(2) 0.037(2) 0.0041(19) -0.0026(19) -0.0108(19)
N12 0.031(2) 0.026(2) 0.026(2) 0.0019(17) 0.0028(17) 0.0020(17)
N21 0.030(2) 0.023(2) 0.032(2) 0.0021(17) 0.0111(18) 0.0054(17)
N22 0.025(2) 0.019(2) 0.044(2) 0.0042(18) 0.0056(18) -0.0006(17)
N31 0.025(2) 0.022(2) 0.048(2) 0.0003(19) 0.0015(18) -0.0059(17)
N32 0.030(2) 0.029(2) 0.034(2) -0.0022(18) 0.0047(17) 0.0029(18)
N41 0.029(2) 0.021(2) 0.029(2) -0.0003(17) 0.0073(17) -0.0015(16)
N42 0.028(2) 0.019(2) 0.034(2) 0.0027(17) 0.0032(17) -0.0003(17)
Cu2 0.0223(3) 0.0442(4) 0.0230(3) -0.0007(3) 0.0004(2) 0.0054(3)
O2 0.018(2) 0.038(3) 0.031(2) 0.000 -0.0033(18) 0.000
C51 0.034(3) 0.036(3) 0.045(3) 0.007(2) 0.016(2) 0.013(2)
C52 0.050(3) 0.033(3) 0.045(3) -0.007(2) 0.011(3) 0.000(3)
C53 0.031(3) 0.041(3) 0.038(3) -0.003(2) 0.003(2) -0.005(2)
C61 0.033(3) 0.042(3) 0.023(3) 0.006(2) -0.005(2) 0.003(2)
C62 0.047(3) 0.057(4) 0.018(3) 0.000(2) 0.002(2) 0.003(3)
C63 0.038(3) 0.052(3) 0.030(3) -0.003(2) 0.006(2) 0.007(3)
C71 0.034(3) 0.026(3) 0.036(3) -0.007(2) 0.011(2) -0.002(2)
C72 0.047(3) 0.025(3) 0.037(3) 0.008(2) 0.016(2) 0.006(2)
C73 0.037(3) 0.046(3) 0.027(3) 0.007(2) 0.008(2) 0.016(2)
C81 0.034(3) 0.029(3) 0.024(3) -0.001(2) -0.006(2) 0.005(2)
C82 0.034(3) 0.045(3) 0.026(3) 0.000(2) 0.011(2) 0.008(2)
C83 0.022(2) 0.048(3) 0.028(3) 0.004(2) 0.006(2) 0.006(2)
C121 0.019(2) 0.033(3) 0.030(3) -0.001(2) -0.003(2) 0.006(2)
C122 0.013(2) 0.035(3) 0.030(3) -0.001(2) -0.0029(19) 0.0002(19)
C123 0.019(2) 0.037(3) 0.034(3) -0.005(2) 0.002(2) 0.001(2)
C124 0.023(4) 0.050(5) 0.028(4) 0.000 0.005(3) 0.000
C125 0.017(3) 0.041(4) 0.023(3) 0.000 0.001(3) 0.000
C126 0.018(2) 0.033(3) 0.023(2) 0.002(2) -0.0015(19) -0.001(2)
C127 0.012(2) 0.031(3) 0.022(2) -0.001(2) -0.0024(18) 0.0001(19)
C128 0.017(2) 0.030(3) 0.031(3) 0.005(2) 0.0055(19) -0.0006(19)
C129 0.021(3) 0.047(5) 0.029(4) 0.000 0.010(3) 0.000
C130 0.016(3) 0.038(4) 0.017(3) 0.000 0.002(2) 0.000
N51 0.021(2) 0.042(3) 0.031(2) -0.0058(19) 0.0019(17) 0.0001(18)
N52 0.0194(19) 0.033(2) 0.030(2) -0.0018(18) 0.0007(17) 0.0032(17)
N61 0.025(2) 0.041(2) 0.023(2) -0.0004(17) 0.0027(17) 0.0069(18)
N62 0.024(2) 0.027(2) 0.026(2) 0.0025(17) -0.0017(17) 0.0041(16)
N71 0.025(2) 0.038(2) 0.023(2) 0.0046(18) -0.0010(17) 0.0091(17)
N72 0.025(2) 0.027(2) 0.028(2) 0.0000(17) 0.0031(17) 0.0012(17)
N81 0.0191(19) 0.040(2) 0.027(2) -0.0027(17) 0.0033(17) 0.0041(17)
N82 0.0225(19) 0.032(2) 0.020(2) -0.0031(16) 0.0017(16) 0.0024(16)
Cl1 0.0284(6) 0.0361(7) 0.0277(6) 0.0056(5) 0.0046(5) 0.0024(5)
O11 0.0255(19) 0.064(3) 0.068(2) 0.017(2) 0.0009(17) 0.0080(17)
O12 0.057(2) 0.056(2) 0.0321(19) -0.0017(16) 0.0193(17) -0.0070(18)
O13 0.040(2) 0.077(3) 0.063(2) 0.048(2) -0.0025(18) -0.0014(19)
O14 0.066(3) 0.071(3) 0.077(3) -0.040(2) 0.032(2) -0.031(2)
Cl2 0.0245(6) 0.0379(7) 0.0284(6) 0.0010(5) 0.0057(5) 0.0030(5)
O21 0.0350(19) 0.090(3) 0.041(2) -0.0035(19) 0.0071(16) 0.0321(19)
O22 0.044(2) 0.051(2) 0.0299(19) 0.0102(16) 0.0020(15) 0.0051(17)
O23 0.046(2) 0.061(2) 0.053(2) 0.0138(18) 0.0084(17) -0.0166(18)
O24 0.049(2) 0.049(2) 0.038(2) -0.0120(17) 0.0037(16) 0.0028(17)
Cl3A 0.0406(9) 0.0545(14) 0.054(2) -0.0200(13) 0.0069(13) -0.0046(9)
Cl3B 0.0406(9) 0.0545(14) 0.054(2) -0.0200(13) 0.0069(13) -0.0046(9)
N91 0.042(3) 0.171(6) 0.065(4) -0.001(4) 0.004(3) -0.011(4)
C91 0.042(3) 0.069(4) 0.039(3) 0.003(3) 0.000(3) -0.005(3)
C92 0.046(4) 0.053(4) 0.093(5) -0.004(3) -0.002(3) -0.012(3)
N92 0.052(4) 0.067(5) 0.052(4) 0.000 0.005(4) 0.000
C93 0.048(5) 0.034(4) 0.034(4) 0.000 -0.003(4) 0.000
C94 0.058(5) 0.045(5) 0.059(5) 0.000 0.012(4) 0.000

loop_
_atom_type_symbol
_atom_type_description
_atom_type_scat_dispersion_real
_atom_type_scat_dispersion_imag
_atom_type_scat_source
C C 0.0033 0.0016 'International Tables Vol C Tables 4.2.6.8 and 6.1.1.4'
H H 0.0000 0.0000 'International Tables Vol C Tables 4.2.6.8 and 6.1.1.4'
N N 0.0061 0.0033 'International Tables Vol C Tables 4.2.6.8 and 6.1.1.4'
O O 0.0106 0.0060 'International Tables Vol C Tables 4.2.6.8 and 6.1.1.4'
Cl Cl 0.1484 0.1585 'International Tables Vol C Tables 4.2.6.8 and 6.1.1.4'
Cu Cu 0.3201 1.2651 'International Tables Vol C Tables 4.2.6.8 and 6.1.1.4'

loop_
_geom_angle_atom_site_label_1
_geom_angle_atom_site_label_2
_geom_angle_atom_site_label_3
_geom_angle
_geom_angle_site_symmetry_1
_geom_angle_site_symmetry_3
O1 Cu1 O1 38.8(3) 3_666 .
O1 Cu1 N41 97.70(18) 3_666 3_666
O1 Cu1 N41 87.53(17) . 3_666
O1 Cu1 N21 85.42(18) 3_666 .
O1 Cu1 N21 95.65(17) . .
N41 Cu1 N21 176.67(13) 3_666 .
O1 Cu1 N11 151.23(18) 3_666 .
O1 Cu1 N11 114.48(17) . .
N41 Cu1 N11 89.66(13) 3_666 .
N21 Cu1 N11 88.13(14) . .
O1 Cu1 N31 113.61(17) 3_666 3_666
O1 Cu1 N31 150.34(17) . 3_666
N41 Cu1 N31 86.47(13) 3_666 3_666
N21 Cu1 N31 91.22(13) . 3_666
N11 Cu1 N31 94.51(14) . 3_666
O1 O1 Cu1 72.9(4) 3_666 3_666
O1 O1 Cu1 68.2(4) 3_666 .
Cu1 O1 Cu1 141.2(3) 3_666 .
O1 O1 H1A 137.8 3_666 .
Cu1 O1 H1A 101.3 3_666 .
Cu1 O1 H1A 107.3 . .
N12 C11 C12 107.0(4) . .
N12 C11 H11 126.5 . .
C12 C11 H11 126.5 . .
C11 C12 C13 105.2(4) . .
C11 C12 H12 127.4 . .
C13 C12 H12 127.4 . .
N11 C13 C12 112.5(4) . .
N11 C13 H13 123.8 . .
C12 C13 H13 123.8 . .
C22 C21 N22 108.5(5) . .
C22 C21 H21 125.7 . .
N22 C21 H21 125.7 . .
C21 C22 C23 105.4(4) . .
C21 C22 H22 127.3 . .
C23 C22 H22 127.3 . .
N21 C23 C22 110.6(4) . .
N21 C23 H23 124.7 . .
C22 C23 H23 124.7 . .
N32 C31 C32 106.8(4) . .
N32 C31 H31 126.6 . .
C32 C31 H31 126.6 . .
C31 C32 C33 105.2(4) . .
C31 C32 H32 127.4 . .
C33 C32 H32 127.4 . .
N31 C33 C32 112.0(4) . .
N31 C33 H33 124.0 . .
C32 C33 H33 124.0 . .
N42 C41 C42 107.3(4) . .
N42 C41 H41 126.4 . .
C42 C41 H41 126.4 . .
C41 C42 C43 105.5(4) . .
C41 C42 H42 127.3 . .
C43 C42 H42 127.3 . .
N41 C43 C42 111.2(4) . .
N41 C43 H43 124.4 . .
C42 C43 H43 124.4 . .
N22 C111 N12 110.1(3) . .
N22 C111 C112 110.8(3) . .
N12 C111 C112 111.8(4) . .
N22 C111 H111 108.0 . .
N12 C111 H111 108.0 . .
C112 C111 H111 108.0 . .
C113 C112 C117 119.0(4) . .
C113 C112 C111 120.6(4) . .
C117 C112 C111 120.4(4) . .
C114 C113 C112 120.2(5) . .
C114 C113 H113 119.9 . .
C112 C113 H113 119.9 . .
C113 C114 C115 121.1(5) . .
C113 C114 H114 119.4 . .
C115 C114 H114 119.4 . .
C116 C115 C114 118.8(5) . .
C116 C115 H115 120.6 . .
C114 C115 H115 120.6 . .
C115 C116 C117 120.0(4) . .
C115 C116 C118 119.4(4) . .
C117 C116 C118 120.6(4) . .
C112 C117 C116 120.8(4) . .
C112 C117 H117 119.6 . .
C116 C117 H117 119.6 . .
N42 C118 N32 109.2(3) . .
N42 C118 C116 112.6(3) . .
N32 C118 C116 112.3(3) . .
N42 C118 H118 107.5 . .
N32 C118 H118 107.5 . .
C116 C118 H118 107.5 . .
C13 N11 N12 103.7(4) . .
C13 N11 Cu1 129.9(3) . .
N12 N11 Cu1 122.8(3) . .
C11 N12 N11 111.6(4) . .
C11 N12 C111 128.6(4) . .
N11 N12 C111 119.6(3) . .
C23 N21 N22 105.6(4) . .
C23 N21 Cu1 129.1(3) . .
N22 N21 Cu1 125.1(3) . .
C21 N22 N21 109.8(4) . .
C21 N22 C111 128.0(4) . .
N21 N22 C111 120.4(3) . .
C33 N31 N32 104.2(4) . .
C33 N31 Cu1 129.7(3) . 3_666
N32 N31 Cu1 123.5(3) . 3_666
C31 N32 N31 111.9(4) . .
C31 N32 C118 128.8(4) . .
N31 N32 C118 119.3(3) . .
C43 N41 N42 104.8(3) . .
C43 N41 Cu1 129.0(3) . 3_666
N42 N41 Cu1 125.3(3) . 3_666
C41 N42 N41 111.2(3) . .
C41 N42 C118 127.8(4) . .
N41 N42 C118 120.7(3) . .
O2 Cu2 N61 90.92(15) . .
O2 Cu2 N81 92.70(15) . .
N61 Cu2 N81 176.38(14) . .
O2 Cu2 N51 152.15(15) . .
N61 Cu2 N51 87.68(14) . .
N81 Cu2 N51 89.14(13) . .
O2 Cu2 N71 116.17(14) . .
N61 Cu2 N71 92.63(13) . .
N81 Cu2 N71 85.73(13) . .
N51 Cu2 N71 91.69(13) . .
Cu2 O2 Cu2 151.0(2) . 4_565
Cu2 O2 H2A 103.6 . .
Cu2 O2 H2A 103.6 4_565 .
N52 C51 C52 107.2(4) . .
N52 C51 H51 126.4 . .
C52 C51 H51 126.4 . .
C51 C52 C53 105.1(4) . .
C51 C52 H52 127.5 . .
C53 C52 H52 127.5 . .
N51 C53 C52 111.7(4) . .
N51 C53 H53 124.2 . .
C52 C53 H53 124.2 . .
N62 C61 C62 107.4(4) . .
N62 C61 H61 126.3 . .
C62 C61 H61 126.3 . .
C61 C62 C63 105.0(4) . .
C61 C62 H62 127.5 . .
C63 C62 H62 127.5 . .
N61 C63 C62 111.3(4) . .
N61 C63 H63 124.3 . .
C62 C63 H63 124.3 . .
N72 C71 C72 107.6(4) . .
N72 C71 H71 126.2 . .
C72 C71 H71 126.2 . .
C71 C72 C73 104.4(4) . .
C71 C72 H72 127.8 . .
C73 C72 H72 127.8 . .
N71 C73 C72 112.1(4) . .
N71 C73 H73 124.0 . .
C72 C73 H73 124.0 . .
N82 C81 C82 108.5(4) . .
N82 C81 H81 125.8 . .
C82 C81 H81 125.8 . .
C81 C82 C83 104.6(4) . .
C81 C82 H82 127.7 . .
C83 C82 H82 127.7 . .
N81 C83 C82 112.0(4) . .
N81 C83 H83 124.0 . .
C82 C83 H83 124.0 . .
N52 C121 N62 109.4(3) . .
N52 C121 C122 112.0(3) . .
N62 C121 C122 111.1(3) . .
N52 C121 H121 108.1 . .
N62 C121 H121 108.1 . .
C122 C121 H121 108.1 . .
C123 C122 C125 119.5(4) . .
C123 C122 C121 121.7(4) . .
C125 C122 C121 118.8(4) . .
C122 C123 C124 120.4(5) . .
C122 C123 H123 119.8 . .
C124 C123 H123 119.8 . .
C123 C124 C123 120.0(6) . 4_565
C123 C124 H124 120.0 . .
C123 C124 H124 120.0 4_565 .
C122 C125 C122 120.3(6) . 4_565
C122 C125 H125 119.9 . .
C122 C125 H125 119.9 4_565 .
N72 C126 N82 110.3(3) . .
N72 C126 C127 111.2(3) . .
N82 C126 C127 111.7(3) . .
N72 C126 H126 107.8 . .
N82 C126 H126 107.8 . .
C127 C126 H126 107.8 . .
C128 C127 C130 119.9(4) . .
C128 C127 C126 120.2(4) . .
C130 C127 C126 119.8(4) . .
C129 C128 C127 119.7(4) . .
C129 C128 H128 120.1 . .
C127 C128 H128 120.1 . .
C128 C129 C128 120.6(6) . 4_565
C128 C129 H129 119.7 . .
C128 C129 H129 119.7 4_565 .
C127 C130 C127 119.9(5) . 4_565
C127 C130 H130 120.1 . .
C127 C130 H130 120.1 4_565 .
C53 N51 N52 104.6(3) . .
C53 N51 Cu2 133.3(3) . .
N52 N51 Cu2 121.3(3) . .
C51 N52 N51 111.4(4) . .
C51 N52 C121 130.3(4) . .
N51 N52 C121 118.2(3) . .
C63 N61 N62 104.9(3) . .
C63 N61 Cu2 132.0(3) . .
N62 N61 Cu2 123.0(3) . .
C61 N62 N61 111.3(3) . .
C61 N62 C121 129.8(4) . .
N61 N62 C121 118.4(3) . .
C73 N71 N72 104.5(4) . .
C73 N71 Cu2 132.9(3) . .
N72 N71 Cu2 121.1(3) . .
C71 N72 N71 111.4(3) . .
C71 N72 C126 128.5(4) . .
N71 N72 C126 119.3(3) . .
C83 N81 N82 104.6(3) . .
C83 N81 Cu2 128.3(3) . .
N82 N81 Cu2 126.5(3) . .
C81 N82 N81 110.4(3) . .
C81 N82 C126 127.9(4) . .
N81 N82 C126 121.3(3) . .
O13 Cl1 O11 109.98(19) . .
O13 Cl1 O14 109.9(2) . .
O11 Cl1 O14 110.1(2) . .
O13 Cl1 O12 109.5(2) . .
O11 Cl1 O12 109.6(2) . .
O14 Cl1 O12 107.77(19) . .
O21 Cl2 O23 110.3(2) . .
O21 Cl2 O24 109.5(2) . .
O23 Cl2 O24 109.1(2) . .
O21 Cl2 O22 109.69(18) . .
O23 Cl2 O22 108.28(19) . .
O24 Cl2 O22 109.91(19) . .
O31A Cl3A O34A 107.7(5) . .
O31A Cl3A O33A 106.1(5) . .
O34A Cl3A O33A 110.8(5) . .
O31A Cl3A O32A 111.9(5) . .
O34A Cl3A O32A 110.4(5) . .
O33A Cl3A O32A 109.9(5) . .
O34B Cl3B O31B 109.7(10) . .
O34B Cl3B O33B 107.4(10) . .
O31B Cl3B O33B 120.1(11) . .
O34B Cl3B O32B 107.5(10) . .
O31B Cl3B O32B 105.3(10) . .
O33B Cl3B O32B 106.3(10) . .
N91 C91 C92 179.2(8) . .
C91 C92 H92A 109.5 . .
C91 C92 H92B 109.5 . .
H92A C92 H92B 109.5 . .
C91 C92 H92C 109.5 . .
H92A C92 H92C 109.5 . .
H92B C92 H92C 109.5 . .
N92 C93 C94 179.3(8) . .
C93 C94 H94A 109.5 . .
C93 C94 H94B 109.5 . .
H94A C94 H94B 109.5 . .
C93 C94 H94C 109.5 . .
H94A C94 H94C 109.5 . .
H94B C94 H94C 109.5 . .

loop_
_geom_bond_atom_site_label_1
_geom_bond_atom_site_label_2
_geom_bond_distance
_geom_bond_site_symmetry_2
Cu1 O1 1.904(5) 3_666
Cu1 O1 1.960(5) .
Cu1 N41 2.011(3) 3_666
Cu1 N21 2.019(3) .
Cu1 N11 2.119(4) .
Cu1 N31 2.128(4) 3_666
O1 O1 1.286(9) 3_666
O1 Cu1 1.904(5) 3_666
O1 H1A 0.8384 .
C11 N12 1.346(5) .
C11 C12 1.355(6) .
C11 H11 0.9500 .
C12 C13 1.367(6) .
C12 H12 0.9500 .
C13 N11 1.329(5) .
C13 H13 0.9500 .
C21 C22 1.341(6) .
C21 N22 1.343(5) .
C21 H21 0.9500 .
C22 C23 1.394(6) .
C22 H22 0.9500 .
C23 N21 1.321(5) .
C23 H23 0.9500 .
C31 N32 1.347(5) .
C31 C32 1.362(6) .
C31 H31 0.9500 .
C32 C33 1.383(6) .
C32 H32 0.9500 .
C33 N31 1.325(5) .
C33 H33 0.9500 .
C41 N42 1.350(5) .
C41 C42 1.365(6) .
C41 H41 0.9500 .
C42 C43 1.385(6) .
C42 H42 0.9500 .
C43 N41 1.336(5) .
C43 H43 0.9500 .
C111 N22 1.447(5) .
C111 N12 1.450(5) .
C111 C112 1.524(6) .
C111 H111 1.0000 .
C112 C113 1.376(6) .
C112 C117 1.380(6) .
C113 C114 1.375(6) .
C113 H113 0.9500 .
C114 C115 1.382(6) .
C114 H114 0.9500 .
C115 C116 1.379(6) .
C115 H115 0.9500 .
C116 C117 1.387(5) .
C116 C118 1.520(6) .
C117 H117 0.9500 .
C118 N42 1.450(5) .
C118 N32 1.453(5) .
C118 H118 1.0000 .
N11 N12 1.351(4) .
N21 N22 1.364(4) .
N31 N32 1.354(4) .
N31 Cu1 2.128(4) 3_666
N41 N42 1.359(4) .
N41 Cu1 2.011(3) 3_666
Cu2 O2 1.9653(11) .
Cu2 N61 1.982(3) .
Cu2 N81 2.009(3) .
Cu2 N51 2.066(4) .
Cu2 N71 2.275(4) .
O2 Cu2 1.9656(11) 4_565
O2 H2A 0.8399 .
C51 N52 1.341(5) .
C51 C52 1.367(6) .
C51 H51 0.9500 .
C52 C53 1.381(6) .
C52 H52 0.9500 .
C53 N51 1.329(5) .
C53 H53 0.9500 .
C61 N62 1.343(5) .
C61 C62 1.359(6) .
C61 H61 0.9500 .
C62 C63 1.398(6) .
C62 H62 0.9500 .
C63 N61 1.320(5) .
C63 H63 0.9500 .
C71 N72 1.343(5) .
C71 C72 1.359(6) .
C71 H71 0.9500 .
C72 C73 1.396(6) .
C72 H72 0.9500 .
C73 N71 1.317(5) .
C73 H73 0.9500 .
C81 N82 1.339(5) .
C81 C82 1.357(6) .
C81 H81 0.9500 .
C82 C83 1.383(6) .
C82 H82 0.9500 .
C83 N81 1.326(5) .
C83 H83 0.9500 .
C121 N52 1.436(5) .
C121 N62 1.458(5) .
C121 C122 1.524(6) .
C121 H121 1.0000 .
C122 C123 1.377(5) .
C122 C125 1.389(5) .
C123 C124 1.380(5) .
C123 H123 0.9500 .
C124 C123 1.381(5) 4_565
C124 H124 0.9500 .
C125 C122 1.389(5) 4_565
C125 H125 0.9500 .
C126 N72 1.444(5) .
C126 N82 1.456(5) .
C126 C127 1.525(5) .
C126 H126 1.0000 .
C127 C128 1.382(5) .
C127 C130 1.387(5) .
C128 C129 1.381(5) .
C128 H128 0.9500 .
C129 C128 1.381(5) 4_565
C129 H129 0.9500 .
C130 C127 1.388(5) 4_565
C130 H130 0.9500 .
N51 N52 1.356(4) .
N61 N62 1.359(4) .
N71 N72 1.358(4) .
N81 N82 1.368(4) .
Cl1 O13 1.411(3) .
Cl1 O11 1.427(3) .
Cl1 O14 1.432(3) .
Cl1 O12 1.433(3) .
Cl2 O21 1.418(3) .
Cl2 O23 1.427(3) .
Cl2 O24 1.430(3) .
Cl2 O22 1.442(3) .
Cl3A O31A 1.410(6) .
Cl3A O34A 1.420(7) .
Cl3A O33A 1.428(7) .
Cl3A O32A 1.439(6) .
Cl3B O34B 1.420(10) .
Cl3B O31B 1.429(10) .
Cl3B O33B 1.435(10) .
Cl3B O32B 1.452(10) .
N91 C91 1.105(6) .
C91 C92 1.429(7) .
C92 H92A 0.9800 .
C92 H92B 0.9800 .
C92 H92C 0.9800 .
N92 C93 1.126(8) .
C93 C94 1.467(9) .
C94 H94A 0.9800 .
C94 H94B 0.9800 .
C94 H94C 0.9800 .

loop_
_geom_torsion_atom_site_label_1
_geom_torsion_atom_site_label_2
_geom_torsion_atom_site_label_3
_geom_torsion_atom_site_label_4
_geom_torsion
_geom_torsion_site_symmetry_1
_geom_torsion_site_symmetry_4
N41 Cu1 O1 O1 105.5(4) 3_666 3_666
N21 Cu1 O1 O1 -75.5(4) . 3_666
N11 Cu1 O1 O1 -166.0(4) . 3_666
N31 Cu1 O1 O1 27.1(7) 3_666 3_666
O1 Cu1 O1 Cu1 -0.007(1) 3_666 3_666
N41 Cu1 O1 Cu1 105.5(4) 3_666 3_666
N21 Cu1 O1 Cu1 -75.5(4) . 3_666
N11 Cu1 O1 Cu1 -166.0(4) . 3_666
N31 Cu1 O1 Cu1 27.1(7) 3_666 3_666
N12 C11 C12 C13 0.0(5) . .
C11 C12 C13 N11 0.2(6) . .
N22 C21 C22 C23 0.7(5) . .
C21 C22 C23 N21 -1.4(5) . .
N32 C31 C32 C33 -0.2(5) . .
C31 C32 C33 N31 -0.4(5) . .
N42 C41 C42 C43 -0.7(5) . .
C41 C42 C43 N41 1.4(5) . .
N22 C111 C112 C113 -161.7(4) . .
N12 C111 C112 C113 -38.5(6) . .
N22 C111 C112 C117 17.9(5) . .
N12 C111 C112 C117 141.0(4) . .
C117 C112 C113 C114 -1.6(8) . .
C111 C112 C113 C114 178.0(5) . .
C112 C113 C114 C115 0.2(10) . .
C113 C114 C115 C116 0.2(9) . .
C114 C115 C116 C117 0.8(8) . .
C114 C115 C116 C118 179.8(5) . .
C113 C112 C117 C116 2.6(7) . .
C111 C112 C117 C116 -177.0(4) . .
C115 C116 C117 C112 -2.2(6) . .
C118 C116 C117 C112 178.9(4) . .
C115 C116 C118 N42 161.3(4) . .
C117 C116 C118 N42 -19.8(5) . .
C115 C116 C118 N32 37.5(6) . .
C117 C116 C118 N32 -143.6(4) . .
C12 C13 N11 N12 -0.3(5) . .
C12 C13 N11 Cu1 -158.8(3) . .
O1 Cu1 N11 C13 -142.3(5) 3_666 .
O1 Cu1 N11 C13 -123.9(4) . .
N41 Cu1 N11 C13 -36.8(4) 3_666 .
N21 Cu1 N11 C13 140.7(4) . .
N31 Cu1 N11 C13 49.6(4) 3_666 .
O1 Cu1 N11 N12 62.7(5) 3_666 .
O1 Cu1 N11 N12 81.1(4) . .
N41 Cu1 N11 N12 168.2(3) 3_666 .
N21 Cu1 N11 N12 -14.3(3) . .
N31 Cu1 N11 N12 -105.4(3) 3_666 .
C12 C11 N12 N11 -0.2(5) . .
C12 C11 N12 C111 -176.4(4) . .
C13 N11 N12 C11 0.3(5) . .
Cu1 N11 N12 C11 160.8(3) . .
C13 N11 N12 C111 176.9(4) . .
Cu1 N11 N12 C111 -22.6(5) . .
N22 C111 N12 C11 -119.7(4) . .
C112 C111 N12 C11 116.7(4) . .
N22 C111 N12 N11 64.3(5) . .
C112 C111 N12 N11 -59.2(5) . .
C22 C23 N21 N22 1.5(5) . .
C22 C23 N21 Cu1 177.0(3) . .
O1 Cu1 N21 C23 50.3(4) 3_666 .
O1 Cu1 N21 C23 87.8(4) . .
N11 Cu1 N21 C23 -157.8(4) . .
N31 Cu1 N21 C23 -63.3(4) 3_666 .
O1 Cu1 N21 N22 -135.1(3) 3_666 .
O1 Cu1 N21 N22 -97.6(3) . .
N11 Cu1 N21 N22 16.8(3) . .
N31 Cu1 N21 N22 111.3(3) 3_666 .
C22 C21 N22 N21 0.2(5) . .
C22 C21 N22 C111 164.6(4) . .
C23 N21 N22 C21 -1.1(4) . .
Cu1 N21 N22 C21 -176.7(3) . .
C23 N21 N22 C111 -166.9(3) . .
Cu1 N21 N22 C111 17.5(5) . .
N12 C111 N22 C21 135.0(4) . .
C112 C111 N22 C21 -100.8(5) . .
N12 C111 N22 N21 -62.0(5) . .
C112 C111 N22 N21 62.2(5) . .
C32 C33 N31 N32 0.9(5) . .
C32 C33 N31 Cu1 162.4(3) . 3_666
C32 C31 N32 N31 0.8(5) . .
C32 C31 N32 C118 -179.8(4) . .
C33 N31 N32 C31 -1.0(5) . .
Cu1 N31 N32 C31 -164.1(3) 3_666 .
C33 N31 N32 C118 179.5(4) . .
Cu1 N31 N32 C118 16.5(5) 3_666 .
N42 C118 N32 C31 118.8(4) . .
C116 C118 N32 C31 -115.6(5) . .
N42 C118 N32 N31 -61.9(5) . .
C116 C118 N32 N31 63.7(5) . .
C42 C43 N41 N42 -1.4(5) . .
C42 C43 N41 Cu1 -171.1(3) . 3_666
C42 C41 N42 N41 -0.1(5) . .
C42 C41 N42 C118 -173.8(4) . .
C43 N41 N42 C41 0.9(4) . .
Cu1 N41 N42 C41 171.1(3) 3_666 .
C43 N41 N42 C118 175.2(3) . .
Cu1 N41 N42 C118 -14.7(5) 3_666 .
N32 C118 N42 C41 -124.6(4) . .
C116 C118 N42 C41 110.0(5) . .
N32 C118 N42 N41 62.2(5) . .
C116 C118 N42 N41 -63.3(5) . .
N61 Cu2 O2 Cu2 94.1(4) . 4_565
N81 Cu2 O2 Cu2 -86.0(4) . 4_565
N51 Cu2 O2 Cu2 7.3(6) . 4_565
N71 Cu2 O2 Cu2 -172.5(4) . 4_565
N52 C51 C52 C53 0.7(5) . .
C51 C52 C53 N51 -0.3(5) . .
N62 C61 C62 C63 -1.4(5) . .
C61 C62 C63 N61 0.8(6) . .
N72 C71 C72 C73 0.5(5) . .
C71 C72 C73 N71 0.1(5) . .
N82 C81 C82 C83 -0.4(5) . .
C81 C82 C83 N81 -0.2(5) . .
N52 C121 C122 C123 -26.6(5) . .
N62 C121 C122 C123 -149.3(4) . .
N52 C121 C122 C125 153.5(4) . .
N62 C121 C122 C125 30.9(5) . .
C125 C122 C123 C124 -1.3(7) . .
C121 C122 C123 C124 178.9(4) . .
C122 C123 C124 C123 1.0(8) . 4_565
C123 C122 C125 C122 1.5(8) . 4_565
C121 C122 C125 C122 -178.7(3) . 4_565
N72 C126 C127 C128 -22.7(5) . .
N82 C126 C127 C128 -146.5(4) . .
N72 C126 C127 C130 155.5(4) . .
N82 C126 C127 C130 31.7(5) . .
C130 C127 C128 C129 -1.7(6) . .
C126 C127 C128 C129 176.5(4) . .
C127 C128 C129 C128 -1.0(8) . 4_565
C128 C127 C130 C127 4.4(8) . 4_565
C126 C127 C130 C127 -173.8(3) . 4_565
C52 C53 N51 N52 -0.3(5) . .
C52 C53 N51 Cu2 -169.4(3) . .
O2 Cu2 N51 C53 -133.7(4) . .
N61 Cu2 N51 C53 138.7(4) . .
N81 Cu2 N51 C53 -39.6(4) . .
N71 Cu2 N51 C53 46.1(4) . .
O2 Cu2 N51 N52 58.6(5) . .
N61 Cu2 N51 N52 -29.0(3) . .
N81 Cu2 N51 N52 152.8(3) . .
N71 Cu2 N51 N52 -121.5(3) . .
C52 C51 N52 N51 -1.0(5) . .
C52 C51 N52 C121 -176.9(4) . .
C53 N51 N52 C51 0.8(5) . .
Cu2 N51 N52 C51 171.5(3) . .
C53 N51 N52 C121 177.3(4) . .
Cu2 N51 N52 C121 -12.0(5) . .
N62 C121 N52 C51 -120.0(4) . .
C122 C121 N52 C51 116.3(5) . .
N62 C121 N52 N51 64.2(4) . .
C122 C121 N52 N51 -59.4(5) . .
C62 C63 N61 N62 0.2(5) . .
C62 C63 N61 Cu2 176.9(3) . .
O2 Cu2 N61 C63 61.6(4) . .
N51 Cu2 N61 C63 -146.2(4) . .
N71 Cu2 N61 C63 -54.6(4) . .
O2 Cu2 N61 N62 -122.3(3) . .
N51 Cu2 N61 N62 29.9(3) . .
N71 Cu2 N61 N62 121.5(3) . .
C62 C61 N62 N61 1.7(5) . .
C62 C61 N62 C121 172.9(4) . .
C63 N61 N62 C61 -1.2(5) . .
Cu2 N61 N62 C61 -178.2(3) . .
C63 N61 N62 C121 -173.5(4) . .
Cu2 N61 N62 C121 9.5(5) . .
N52 C121 N62 C61 125.5(4) . .
C122 C121 N62 C61 -110.3(5) . .
N52 C121 N62 N61 -63.8(4) . .
C122 C121 N62 N61 60.4(5) . .
C72 C73 N71 N72 -0.6(5) . .
C72 C73 N71 Cu2 -165.9(3) . .
O2 Cu2 N71 C73 -123.0(4) . .
N61 Cu2 N71 C73 -30.6(4) . .
N81 Cu2 N71 C73 146.1(4) . .
N51 Cu2 N71 C73 57.1(4) . .
O2 Cu2 N71 N72 73.8(3) . .
N61 Cu2 N71 N72 166.1(3) . .
N81 Cu2 N71 N72 -17.2(3) . .
N51 Cu2 N71 N72 -106.2(3) . .
C72 C71 N72 N71 -0.9(5) . .
C72 C71 N72 C126 -170.6(4) . .
C73 N71 N72 C71 0.9(4) . .
Cu2 N71 N72 C71 168.4(3) . .
C73 N71 N72 C126 171.7(3) . .
Cu2 N71 N72 C126 -20.9(4) . .
N82 C126 N72 C71 -126.4(4) . .
C127 C126 N72 C71 109.1(4) . .
N82 C126 N72 N71 64.7(4) . .
C127 C126 N72 N71 -59.9(4) . .
C82 C83 N81 N82 0.7(5) . .
C82 C83 N81 Cu2 172.2(3) . .
O2 Cu2 N81 C83 94.5(4) . .
N51 Cu2 N81 C83 -57.7(4) . .
N71 Cu2 N81 C83 -149.5(4) . .
O2 Cu2 N81 N82 -95.8(3) . .
N51 Cu2 N81 N82 112.0(3) . .
N71 Cu2 N81 N82 20.2(3) . .
C82 C81 N82 N81 0.9(5) . .
C82 C81 N82 C126 173.1(4) . .
C83 N81 N82 C81 -1.0(4) . .
Cu2 N81 N82 C81 -172.7(3) . .
C83 N81 N82 C126 -173.8(4) . .
Cu2 N81 N82 C126 14.5(5) . .
N72 C126 N82 C81 125.1(4) . .
C127 C126 N82 C81 -110.6(4) . .
N72 C126 N82 N81 -63.4(5) . .
C127 C126 N82 N81 60.8(5) . .
